data_4004031
loop_
_publ_author_name
'J\;edrzejowski, Damian'
'Pander, Marzena'
'Nitek, Wojciech'
'Bury, Wojciech'
'Matoga, Dariusz'

_publ_section_title
;
 Turning Flexibility into Rigidity: Stepwise Locking of Interpenetrating
 Networks in a MOF Crystal through Click Reaction
;
_journal_issue 18
_journal_name_full 'Chemistry of Materials'
_journal_page_first 7509
_journal_page_last 7517
_journal_paper_doi 10.1021/acs.chemmater.1c02451
_journal_volume 33
_journal_year 2021
_chemical_formula_moiety 'C32 H27 Cd N11 O6'
_chemical_formula_sum 'C32 H27 Cd N11 O6'
_chemical_formula_weight 774.04
_chemical_name_common JUK-20
_space_group_IT_number 2
_space_group_name_Hall '-P 1'
_space_group_name_H-M_alt 'P -1'
_symmetry_cell_setting triclinic
_symmetry_Int_Tables_number 2
_symmetry_space_group_name_Hall '-P 1'
_symmetry_space_group_name_H-M 'P -1'
_atom_sites_solution_hydrogens geom
_audit_creation_date 2021-02-24T13:31:32-00:00
_audit_creation_method 'WinGX routine CIF_UPDATE'
_audit_update_record
;
2021-02-25 deposited with the CCDC.	2021-05-27 downloaded from the CCDC.
;
_cell_angle_alpha 86.129(2)
_cell_angle_beta 85.252(2)
_cell_angle_gamma 70.324(3)
_cell_formula_units_Z 4
_cell_length_a 20.4536(5)
_cell_length_b 15.7247(5)
_cell_length_c 17.0953(2)
_cell_measurement_reflns_used 29467
_cell_measurement_temperature 100(2)
_cell_measurement_theta_max 70.402
_cell_measurement_theta_min 2.972
_cell_volume 5154.9(2)
_computing_cell_refinement 'CrysAlisPro 1.171.40.14e (Rigaku OD, 2018)'
_computing_data_collection 'CrysAlisPro 1.171.40.14e (Rigaku OD, 2018)'
_computing_data_reduction 'CrysAlisPro 1.171.40.14e (Rigaku OD, 2018)'
_computing_structure_refinement 'SHELXL-2018/1 (Sheldrick, 2018)'
_diffrn_ambient_environment N~2~
_diffrn_ambient_temperature 100(2)
_diffrn_detector 'CCD plate'
_diffrn_detector_type HyPix
_diffrn_measured_fraction_theta_full 0.998
_diffrn_measured_fraction_theta_max 0.97
_diffrn_measurement_device 'four-circle diffractometer'
_diffrn_measurement_device_type 'XtaLAB Synergy, Dualflex, HyPix'
_diffrn_measurement_method '\w scans'
_diffrn_orient_matrix_type 'CrysAlisPro convention (1999,Acta A55,543-557)'
_diffrn_orient_matrix_UB_11 -0.0042554
_diffrn_orient_matrix_UB_12 -0.0901826
_diffrn_orient_matrix_UB_13 0.0085704
_diffrn_orient_matrix_UB_21 -0.0276232
_diffrn_orient_matrix_UB_22 0.0034198
_diffrn_orient_matrix_UB_23 0.0795081
_diffrn_orient_matrix_UB_31 -0.1003185
_diffrn_orient_matrix_UB_32 0.0068532
_diffrn_orient_matrix_UB_33 0.0054529
_diffrn_radiation_monochromator mirror
_diffrn_radiation_probe x-ray
_diffrn_radiation_type CuK\a
_diffrn_radiation_wavelength 1.54184
_diffrn_reflns_av_R_equivalents 0.0365
_diffrn_reflns_av_unetI/netI 0.0381
_diffrn_reflns_Laue_measured_fraction_full 0.998
_diffrn_reflns_Laue_measured_fraction_max 0.97
_diffrn_reflns_limit_h_max 24
_diffrn_reflns_limit_h_min -24
_diffrn_reflns_limit_k_max 17
_diffrn_reflns_limit_k_min -19
_diffrn_reflns_limit_l_max 20
_diffrn_reflns_limit_l_min -20
_diffrn_reflns_number 111066
_diffrn_reflns_point_group_measured_fraction_full 0.998
_diffrn_reflns_point_group_measured_fraction_max 0.97
_diffrn_reflns_theta_full 67.684
_diffrn_reflns_theta_max 70.997
_diffrn_reflns_theta_min 2.299
_diffrn_source 'micro-focus sealed X-ray tube'
_diffrn_source_type 'PhotonJet (Cu) X-ray Source'
_exptl_absorpt_coefficient_mu 3.734
_exptl_absorpt_correction_T_max 1
_exptl_absorpt_correction_T_min 0.274
_exptl_absorpt_correction_type gaussian
_exptl_absorpt_process_details
;
        CrysAlisPro 1.171.40.14e (Rigaku Oxford Diffraction, 2018)
Numerical absorption correction based on gaussian integration over
                        a multifaceted crystal model
        Empirical absorption correction using spherical harmonics,
 implemented in SCALE3 ABSPACK scaling algorithm.
;
_exptl_crystal_colour 'clear purple'
_exptl_crystal_density_diffrn 0.997
_exptl_crystal_description plate
_exptl_crystal_F_000 1568
_exptl_crystal_size_max 0.28
_exptl_crystal_size_mid 0.226
_exptl_crystal_size_min 0.041
_refine_diff_density_max 3.78
_refine_diff_density_min -1.3
_refine_diff_density_rms 0.113
_refine_ls_extinction_method none
_refine_ls_goodness_of_fit_ref 1.063
_refine_ls_hydrogen_treatment constr
_refine_ls_matrix_type full
_refine_ls_number_parameters 901
_refine_ls_number_reflns 19301
_refine_ls_number_restraints 0
_refine_ls_restrained_S_all 1.063
_refine_ls_R_factor_all 0.0811
_refine_ls_R_factor_gt 0.0714
_refine_ls_shift/su_max 0.002
_refine_ls_shift/su_mean 0
_refine_ls_structure_factor_coef Fsqd
_refine_ls_weighting_details 'w=1/[\s^2^(Fo^2^)+(0.1331P)^2^+8.6873P] where P=(Fo^2^+2Fc^2^)/3'
_refine_ls_weighting_scheme calc
_refine_ls_wR_factor_gt 0.1965
_refine_ls_wR_factor_ref 0.2109
_reflns_Friedel_coverage 0
_reflns_number_gt 15898
_reflns_number_total 19301
_reflns_threshold_expression 'I > 2\s(I)'
_cod_data_source_file CCDC_2065038_JUK-20.cif
_cod_data_source_block JUK-20
_cod_database_code 4004031
_shelx_estimated_absorpt_t_min 0.421
_shelx_estimated_absorpt_t_max 0.862

loop_
_symmetry_equiv_pos_as_xyz
'x, y, z'
'-x, -y, -z'

loop_
_atom_site_label
_atom_site_type_symbol
_atom_site_fract_x
_atom_site_fract_y
_atom_site_fract_z
_atom_site_U_iso_or_equiv
_atom_site_adp_type
_atom_site_occupancy
_atom_site_site_symmetry_order
_atom_site_calc_flag
_atom_site_refinement_flags_posn
_atom_site_refinement_flags_adp
_atom_site_refinement_flags_occupancy
_atom_site_disorder_assembly
_atom_site_disorder_group
O1 O -0.04719(16) 0.1405(2) 0.91925(17) 0.0476(7) Uani 1 1 d . . . . .
O2 O -0.06818(17) 0.1389(2) 0.79545(18) 0.0494(8) Uani 1 1 d . . . . .
C3 C -0.0879(2) 0.1430(3) 0.8676(2) 0.0398(9) Uani 1 1 d . . . . .
C4 C -0.1616(2) 0.1503(3) 0.8928(2) 0.0432(10) Uani 1 1 d . . . . .
C5 C -0.1806(3) 0.1440(4) 0.9722(3) 0.0507(11) Uani 1 1 d . . . . .
H5 H -0.147471 0.137507 1.009907 0.061 Uiso 1 1 calc R U . . .
C6 C -0.2474(3) 0.1471(4) 0.9968(3) 0.0568(13) Uani 1 1 d . . . . .
H6 H -0.260003 0.143153 1.051312 0.068 Uiso 1 1 calc R U . . .
C7 C -0.2963(3) 0.1559(4) 0.9422(3) 0.0534(12) Uani 1 1 d . . . . .
C8 C -0.2770(3) 0.1636(4) 0.8625(3) 0.0565(13) Uani 1 1 d . . . . .
H8 H -0.3102 0.170984 0.824693 0.068 Uiso 1 1 calc R U . . .
C9 C -0.2108(2) 0.1606(4) 0.8381(2) 0.0500(11) Uani 1 1 d . . . . .
H9 H -0.198421 0.16545 0.783652 0.06 Uiso 1 1 calc R U . . .
C10 C -0.3663(3) 0.1537(5) 0.9667(3) 0.0607(14) Uani 1 1 d . . . . .
H10 H -0.398445 0.157108 0.92858 0.073 Uiso 1 1 calc R U . . .
N11 N -0.3834(2) 0.1472(4) 1.0397(2) 0.0630(13) Uani 1 1 d . . . . .
N12 N -0.4484(2) 0.1427(4) 1.0593(2) 0.0714(16) Uani 1 1 d . . . . .
H12 H -0.476947 0.143306 1.023359 0.086 Uiso 1 1 calc R U . . .
C13 C -0.4665(3) 0.1373(6) 1.1373(3) 0.082(2) Uani 1 1 d . . . . .
O14 O -0.4275(2) 0.1378(5) 1.1887(2) 0.100(2) Uani 1 1 d . . . . .
N15 N -0.5303(3) 0.1321(5) 1.1570(3) 0.095(2) Uani 1 1 d . . . . .
H15 H -0.546179 0.136978 1.206515 0.113 Uiso 1 1 calc R U . . .
N16 N -0.5712(2) 0.1194(5) 1.1025(2) 0.0741(16) Uani 1 1 d . . . . .
C17 C -0.6287(3) 0.1126(6) 1.1301(3) 0.086(2) Uani 1 1 d . . . . .
H17 H -0.639891 0.117214 1.185006 0.103 Uiso 1 1 calc R U . . .
C18 C -0.6784(3) 0.0977(5) 1.0804(3) 0.0710(18) Uani 1 1 d . . . . .
C19 C -0.6626(3) 0.0817(5) 1.0001(3) 0.0679(17) Uani 1 1 d . . . . .
H19 H -0.617543 0.076244 0.977176 0.082 Uiso 1 1 calc R U . . .
C20 C -0.7126(3) 0.0738(5) 0.9550(3) 0.0620(15) Uani 1 1 d . . . . .
H20 H -0.701948 0.063956 0.900532 0.074 Uiso 1 1 calc R U . . .
C21 C -0.7788(3) 0.0799(4) 0.9877(3) 0.0546(13) Uani 1 1 d . . . . .
C22 C -0.7935(3) 0.0924(5) 1.0676(3) 0.0719(19) Uani 1 1 d . . . . .
H22 H -0.837725 0.094555 1.091058 0.086 Uiso 1 1 calc R U . . .
C23 C -0.7438(3) 0.1018(6) 1.1130(3) 0.090(3) Uani 1 1 d . . . . .
H23 H -0.754484 0.11112 1.167588 0.108 Uiso 1 1 calc R U . . .
C24 C -0.8350(2) 0.0775(4) 0.9383(3) 0.0468(11) Uani 1 1 d . . . . .
O25 O -0.82029(18) 0.0618(3) 0.86556(18) 0.0518(8) Uani 1 1 d . . . . .
O26 O -0.89546(17) 0.0956(3) 0.96854(18) 0.0515(8) Uani 1 1 d . . . . .
O31 O 0.05487(17) 0.1051(3) 0.58696(18) 0.0500(8) Uani 1 1 d . . . . .
O32 O 0.07694(17) 0.0984(3) 0.71130(18) 0.0503(8) Uani 1 1 d . . . . .
C33 C 0.0958(2) 0.0993(3) 0.6387(2) 0.0418(10) Uani 1 1 d . . . . .
C34 C 0.1688(3) 0.0949(4) 0.6142(3) 0.0511(12) Uani 1 1 d . . . . .
C35 C 0.1881(3) 0.0997(5) 0.5348(3) 0.0672(17) Uani 1 1 d . . . . .
H35 H 0.155925 0.10284 0.496873 0.081 Uiso 1 1 calc R U . . .
C36 C 0.2545(3) 0.0999(6) 0.5110(3) 0.084(2) Uani 1 1 d . . . . .
H36 H 0.267348 0.103382 0.456497 0.101 Uiso 1 1 calc R U . . .
C37 C 0.3026(3) 0.0951(6) 0.5658(3) 0.076(2) Uani 1 1 d . . . . .
C38 C 0.2833(3) 0.0866(5) 0.6452(3) 0.0695(17) Uani 1 1 d . . . . .
H38 H 0.316294 0.079931 0.6832 0.083 Uiso 1 1 calc R U . . .
C39 C 0.2167(3) 0.0878(4) 0.6696(3) 0.0552(13) Uani 1 1 d . . . . .
H39 H 0.203805 0.083757 0.724054 0.066 Uiso 1 1 calc R U . . .
C40 C 0.3729(3) 0.0964(6) 0.5413(3) 0.090(3) Uani 1 1 d . . . . .
H40 H 0.406111 0.088614 0.579197 0.108 Uiso 1 1 calc R U . . .
N41 N 0.3886(3) 0.1080(6) 0.4691(3) 0.100(2) Uani 1 1 d . . . . .
N42 N 0.4538(3) 0.1118(6) 0.4486(3) 0.112(3) Uani 1 1 d . . . . .
H42 H 0.482521 0.111995 0.484049 0.134 Uiso 1 1 calc R U . . .
C43 C 0.4717(4) 0.1152(8) 0.3697(3) 0.117(4) Uani 1 1 d . . . . .
O44 O 0.4335(3) 0.1119(6) 0.3191(2) 0.130(3) Uani 1 1 d . . . . .
N45 N 0.5355(3) 0.1212(6) 0.3495(3) 0.119(3) Uani 1 1 d . . . . .
H45 H 0.5513 0.116063 0.299947 0.143 Uiso 1 1 calc R U . . .
N46 N 0.5764(3) 0.1352(5) 0.4041(2) 0.089(2) Uani 1 1 d . . . . .
C47 C 0.6347(3) 0.1380(6) 0.3757(3) 0.081(2) Uani 1 1 d . . . . .
H47 H 0.646246 0.129996 0.321058 0.097 Uiso 1 1 calc R U . . .
C48 C 0.6852(3) 0.1531(5) 0.4247(3) 0.0631(15) Uani 1 1 d . . . . .
C49 C 0.6676(3) 0.1787(6) 0.5026(3) 0.082(2) Uani 1 1 d . . . . .
H49 H 0.621017 0.192079 0.52409 0.098 Uiso 1 1 calc R U . . .
C50 C 0.7188(3) 0.1841(5) 0.5478(3) 0.0718(18) Uani 1 1 d . . . . .
H50 H 0.707111 0.201141 0.600795 0.086 Uiso 1 1 calc R U . . .
C51 C 0.7864(3) 0.1654(4) 0.5178(3) 0.0500(11) Uani 1 1 d . . . . .
C52 C 0.8032(3) 0.1441(4) 0.4392(3) 0.0531(12) Uani 1 1 d . . . . .
H52 H 0.849272 0.133826 0.417196 0.064 Uiso 1 1 calc R U . . .
C53 C 0.7527(3) 0.1381(4) 0.3936(3) 0.0581(14) Uani 1 1 d . . . . .
H53 H 0.764253 0.123513 0.340071 0.07 Uiso 1 1 calc R U . . .
C54 C 0.8429(2) 0.1661(3) 0.5682(3) 0.0446(10) Uani 1 1 d . . . . .
O55 O 0.82811(18) 0.1780(3) 0.64139(18) 0.0536(8) Uani 1 1 d . . . . .
O56 O 0.90291(16) 0.1517(2) 0.53802(17) 0.0486(8) Uani 1 1 d . . . . .
N61 N 0.0602(2) -0.0442(3) 0.8443(2) 0.0464(9) Uani 1 1 d . . . . .
C62 C 0.0202(3) -0.0763(4) 0.8967(3) 0.0470(11) Uani 1 1 d . . . . .
H62 H -0.007759 -0.037087 0.93548 0.056 Uiso 1 1 calc R U . . .
C63 C 0.0178(3) -0.1628(4) 0.8971(3) 0.0540(12) Uani 1 1 d . . . . .
H63 H -0.010601 -0.182693 0.935774 0.065 Uiso 1 1 calc R U . . .
C64 C 0.0573(4) -0.2199(4) 0.8405(4) 0.0650(15) Uani 1 1 d . . . . .
C65 C 0.0973(4) -0.1879(4) 0.7858(4) 0.0764(18) Uani 1 1 d . . . . .
H65 H 0.123918 -0.225237 0.745104 0.092 Uiso 1 1 calc R U . . .
C66 C 0.0985(3) -0.1010(4) 0.7903(3) 0.0618(14) Uani 1 1 d . . . . .
H66 H 0.127963 -0.080735 0.753247 0.074 Uiso 1 1 calc R U . . .
C67 C 0.0560(4) -0.3163(6) 0.8406(4) 0.0802(19) Uani 1 1 d . . . . .
N68 N 0.0264(5) -0.3453(5) 0.9017(4) 0.113(3) Uani 1 1 d . . . . .
N69 N 0.0248(6) -0.4296(5) 0.9002(4) 0.126(3) Uani 1 1 d . . . . .
C70 C 0.0509(5) -0.4755(5) 0.8385(4) 0.095(3) Uani 1 1 d . . . . .
N73 N 0.0700(6) -0.4404(5) 0.7714(5) 0.145(4) Uani 1 1 d . . . . .
N72 N 0.0715(6) -0.3551(5) 0.7723(5) 0.139(4) Uani 1 1 d . . . . .
C73 C 0.0499(4) -0.5697(5) 0.8376(4) 0.080(2) Uani 1 1 d . . . . .
C74 C 0.0159(5) -0.6038(5) 0.8970(4) 0.086(2) Uani 1 1 d . . . . .
H74 H -0.00803 -0.567665 0.939667 0.103 Uiso 1 1 calc R U . . .
C75 C 0.0172(4) -0.6935(4) 0.8939(3) 0.0712(17) Uani 1 1 d . . . . .
H75 H -0.007477 -0.716771 0.934509 0.085 Uiso 1 1 calc R U . . .
N76 N 0.0516(2) -0.7474(3) 0.8359(2) 0.0537(10) Uani 1 1 d . . . . .
C77 C 0.0847(4) -0.7117(4) 0.7790(4) 0.0702(17) Uani 1 1 d . . . . .
H77 H 0.108639 -0.748561 0.736854 0.084 Uiso 1 1 calc R U . . .
C78 C 0.0864(4) -0.6248(5) 0.7779(4) 0.083(2) Uani 1 1 d . . . . .
H78 H 0.111911 -0.603236 0.737009 0.1 Uiso 1 1 calc R U . . .
N81 N -0.0572(2) 0.2866(3) 0.6622(2) 0.0522(10) Uani 1 1 d . . . . .
C82 C -0.0250(4) 0.3222(4) 0.6037(3) 0.0651(15) Uani 1 1 d . . . . .
H82 H 0.00047 0.284128 0.562953 0.078 Uiso 1 1 calc R U . . .
C83 C -0.0270(4) 0.4109(4) 0.5996(4) 0.0708(17) Uani 1 1 d . . . . .
H83 H -0.004314 0.433409 0.556503 0.085 Uiso 1 1 calc R U . . .
C84 C -0.0620(4) 0.4656(4) 0.6584(4) 0.0671(15) Uani 1 1 d . . . . .
C85 C -0.0953(4) 0.4317(4) 0.7185(4) 0.0747(18) Uani 1 1 d . . . . .
H85 H -0.120306 0.468757 0.760139 0.09 Uiso 1 1 calc R U . . .
C86 C -0.0920(4) 0.3416(4) 0.7179(4) 0.0691(16) Uani 1 1 d . . . . .
H86 H -0.115905 0.318666 0.75952 0.083 Uiso 1 1 calc R U . . .
C87 C -0.0637(4) 0.5628(5) 0.6581(4) 0.081(2) Uani 1 1 d . . . . .
N88 N -0.0378(4) 0.5943(4) 0.5946(3) 0.091(2) Uani 1 1 d . . . . .
N89 N -0.0362(4) 0.6794(4) 0.5948(3) 0.091(2) Uani 1 1 d . . . . .
C90 C -0.0596(4) 0.7234(6) 0.6584(4) 0.083(2) Uani 1 1 d . . . . .
N91 N -0.0907(5) 0.6929(5) 0.7188(4) 0.111(3) Uani 1 1 d . . . . .
N92 N -0.0912(5) 0.6087(5) 0.7197(4) 0.110(3) Uani 1 1 d . . . . .
C93 C -0.0583(3) 0.8178(4) 0.6596(3) 0.0603(14) Uani 1 1 d . . . . .
C94 C -0.0193(3) 0.8497(4) 0.6015(3) 0.0544(12) Uani 1 1 d . . . . .
H94 H 0.003945 0.81384 0.558531 0.065 Uiso 1 1 calc R U . . .
C95 C -0.0154(3) 0.9356(3) 0.6083(3) 0.0460(11) Uani 1 1 d . . . . .
H95 H 0.011189 0.957391 0.5688 0.055 Uiso 1 1 calc R U . . .
N96 N -0.0473(2) 0.9895(3) 0.6679(2) 0.0434(9) Uani 1 1 d . . . . .
C97 C -0.0850(3) 0.9571(4) 0.7225(3) 0.0551(13) Uani 1 1 d . . . . .
H97 H -0.108086 0.994182 0.764887 0.066 Uiso 1 1 calc R U . . .
C98 C -0.0919(3) 0.8734(4) 0.7204(4) 0.0653(15) Uani 1 1 d . . . . .
H98 H -0.119394 0.853893 0.760381 0.078 Uiso 1 1 calc R U . . .
O101 O -0.5141(3) 0.1550(5) 0.9140(3) 0.114(2) Uani 1 1 d . . . . .
C102 C -0.5665(5) 0.1992(8) 0.8837(5) 0.106(3) Uani 1 1 d . . . . .
H102 H -0.590678 0.257153 0.903751 0.128 Uiso 1 1 calc R U . . .
N103 N -0.5938(4) 0.1749(6) 0.8249(4) 0.107(2) Uani 1 1 d . . . . .
C104 C -0.5625(5) 0.0873(9) 0.7937(5) 0.134(4) Uani 1 1 d . . . . .
H10A H -0.58934 0.080894 0.750893 0.201 Uiso 1 1 calc R U . . .
H10B H -0.514702 0.079764 0.773638 0.201 Uiso 1 1 calc R U . . .
H10C H -0.562041 0.040993 0.835265 0.201 Uiso 1 1 calc R U . . .
C105 C -0.6561(7) 0.2341(10) 0.7899(9) 0.188(7) Uani 1 1 d . . . . .
H10D H -0.667461 0.203376 0.747659 0.283 Uiso 1 1 calc R U . . .
H10E H -0.69487 0.249574 0.830091 0.283 Uiso 1 1 calc R U . . .
H10F H -0.648251 0.289496 0.768453 0.283 Uiso 1 1 calc R U . . .
O106 O 0.5122(3) 0.1283(7) 0.5947(3) 0.154(4) Uani 1 1 d . . . . .
C107 C 0.5696(6) 0.0822(10) 0.6216(5) 0.133(5) Uani 1 1 d . . . . .
H107 H 0.593769 0.026264 0.598051 0.159 Uiso 1 1 calc R U . . .
N108 N 0.5998(4) 0.1036(7) 0.6795(4) 0.115(3) Uani 1 1 d . . . . .
C109 C 0.5659(5) 0.1914(10) 0.7166(5) 0.147(5) Uani 1 1 d . . . . .
H10G H 0.594185 0.197455 0.758028 0.221 Uiso 1 1 calc R U . . .
H10H H 0.561223 0.240698 0.676861 0.221 Uiso 1 1 calc R U . . .
H10I H 0.519637 0.194335 0.739438 0.221 Uiso 1 1 calc R U . . .
C110 C 0.6651(7) 0.0503(9) 0.7059(7) 0.156(5) Uani 1 1 d . . . . .
H11A H 0.676534 0.079751 0.748969 0.234 Uiso 1 1 calc R U . . .
H11B H 0.663414 -0.009341 0.724468 0.234 Uiso 1 1 calc R U . . .
H11C H 0.700722 0.043253 0.662509 0.234 Uiso 1 1 calc R U . . .
Cd01 Cd 0.05730(2) 0.10281(2) 0.84580(2) 0.03962(12) Uani 1 1 d . . . . .
Cd02 Cd -0.04907(2) 0.13650(2) 0.66093(2) 0.03922(12) Uani 1 1 d . . . . .

loop_
_atom_site_aniso_label
_atom_site_aniso_U_11
_atom_site_aniso_U_22
_atom_site_aniso_U_33
_atom_site_aniso_U_23
_atom_site_aniso_U_13
_atom_site_aniso_U_12
O1 0.0474(17) 0.078(2) 0.0279(15) -0.0068(14) -0.0002(13) -0.0337(16)
O2 0.0514(18) 0.078(2) 0.0269(15) -0.0063(14) 0.0045(13) -0.0327(16)
C3 0.043(2) 0.056(3) 0.029(2) -0.0019(17) 0.0000(17) -0.0272(19)
C4 0.046(2) 0.068(3) 0.0233(19) -0.0028(18) -0.0005(17) -0.029(2)
C5 0.051(3) 0.083(3) 0.026(2) -0.001(2) -0.0037(19) -0.033(2)
C6 0.053(3) 0.106(4) 0.022(2) -0.002(2) 0.0022(19) -0.043(3)
C7 0.048(3) 0.094(4) 0.029(2) -0.002(2) 0.0017(19) -0.038(3)
C8 0.047(3) 0.105(4) 0.026(2) -0.003(2) -0.0001(19) -0.038(3)
C9 0.049(3) 0.088(4) 0.0198(19) -0.003(2) -0.0014(17) -0.033(2)
C10 0.051(3) 0.116(5) 0.027(2) -0.003(2) -0.003(2) -0.044(3)
N11 0.046(2) 0.128(4) 0.029(2) -0.008(2) 0.0021(17) -0.048(2)
N12 0.052(2) 0.158(5) 0.025(2) -0.009(2) 0.0018(17) -0.063(3)
C13 0.061(3) 0.185(7) 0.026(2) -0.011(3) 0.004(2) -0.075(4)
O14 0.066(3) 0.242(7) 0.0244(17) -0.015(3) 0.0029(17) -0.094(3)
N15 0.068(3) 0.226(8) 0.023(2) -0.017(3) 0.0030(19) -0.092(4)
N16 0.058(3) 0.163(5) 0.0244(19) -0.011(2) -0.0019(18) -0.065(3)
C17 0.068(4) 0.193(8) 0.025(2) -0.007(3) -0.001(2) -0.079(5)
C18 0.058(3) 0.152(6) 0.024(2) -0.004(3) -0.003(2) -0.062(4)
C19 0.053(3) 0.137(6) 0.030(2) -0.010(3) 0.004(2) -0.054(3)
C20 0.056(3) 0.121(5) 0.027(2) -0.013(3) 0.003(2) -0.051(3)
C21 0.054(3) 0.098(4) 0.024(2) 0.000(2) -0.0038(19) -0.041(3)
C22 0.062(3) 0.152(6) 0.025(2) -0.015(3) 0.003(2) -0.065(4)
C23 0.066(4) 0.208(9) 0.023(2) -0.007(3) 0.001(2) -0.082(5)
C24 0.046(2) 0.078(3) 0.027(2) 0.000(2) -0.0061(18) -0.034(2)
O25 0.0555(19) 0.085(2) 0.0256(15) -0.0064(15) -0.0006(13) -0.0376(17)
O26 0.0462(18) 0.091(3) 0.0282(15) -0.0057(15) 0.0004(13) -0.0379(17)
O31 0.0483(18) 0.085(2) 0.0295(15) -0.0019(15) -0.0036(13) -0.0394(17)
O32 0.0505(18) 0.087(2) 0.0244(15) -0.0046(15) 0.0075(13) -0.0388(17)
C33 0.041(2) 0.064(3) 0.028(2) -0.0039(18) 0.0033(17) -0.029(2)
C34 0.050(3) 0.092(4) 0.022(2) 0.000(2) 0.0006(18) -0.039(2)
C35 0.058(3) 0.142(6) 0.022(2) -0.004(3) -0.001(2) -0.060(3)
C36 0.070(4) 0.188(8) 0.020(2) -0.006(3) 0.004(2) -0.078(4)
C37 0.060(3) 0.166(7) 0.025(2) -0.008(3) 0.006(2) -0.069(4)
C38 0.055(3) 0.145(6) 0.023(2) -0.007(3) 0.000(2) -0.051(3)
C39 0.053(3) 0.107(4) 0.0192(19) -0.003(2) 0.0022(18) -0.045(3)
C40 0.059(3) 0.207(8) 0.030(3) -0.015(4) 0.004(2) -0.077(5)
N41 0.063(3) 0.240(8) 0.027(2) -0.018(3) 0.008(2) -0.092(4)
N42 0.069(3) 0.282(10) 0.024(2) -0.016(3) 0.005(2) -0.110(5)
C43 0.073(4) 0.292(12) 0.026(3) -0.021(4) 0.010(3) -0.115(6)
O44 0.084(3) 0.335(9) 0.0225(18) -0.019(3) 0.0048(19) -0.136(5)
N45 0.080(4) 0.302(10) 0.022(2) -0.025(4) 0.008(2) -0.124(5)
N46 0.063(3) 0.210(7) 0.022(2) -0.014(3) 0.0010(19) -0.080(4)
C47 0.063(3) 0.175(7) 0.025(2) -0.011(3) 0.002(2) -0.069(4)
C48 0.054(3) 0.126(5) 0.023(2) -0.009(3) 0.003(2) -0.048(3)
C49 0.050(3) 0.180(7) 0.029(2) -0.021(3) 0.005(2) -0.056(4)
C50 0.058(3) 0.147(6) 0.025(2) -0.020(3) 0.004(2) -0.052(4)
C51 0.049(3) 0.086(4) 0.024(2) 0.002(2) -0.0020(18) -0.036(2)
C52 0.051(3) 0.090(4) 0.033(2) -0.013(2) 0.006(2) -0.042(3)
C53 0.054(3) 0.107(4) 0.026(2) -0.008(2) -0.001(2) -0.043(3)
C54 0.053(3) 0.062(3) 0.030(2) -0.0014(19) -0.0068(19) -0.032(2)
O55 0.0548(19) 0.087(2) 0.0255(15) -0.0060(15) -0.0015(13) -0.0323(17)
O56 0.0461(17) 0.081(2) 0.0294(15) -0.0030(14) -0.0027(13) -0.0351(16)
N61 0.046(2) 0.069(3) 0.0282(18) -0.0020(17) -0.0030(15) -0.0232(18)
C62 0.057(3) 0.066(3) 0.028(2) 0.0002(19) -0.0031(19) -0.033(2)
C63 0.072(3) 0.065(3) 0.037(3) 0.001(2) -0.004(2) -0.040(3)
C64 0.083(4) 0.067(3) 0.052(3) -0.005(3) 0.000(3) -0.035(3)
C65 0.101(5) 0.064(4) 0.062(4) -0.018(3) 0.018(3) -0.026(3)
C66 0.068(3) 0.070(3) 0.048(3) -0.007(3) 0.019(3) -0.028(3)
C67 0.085(4) 0.108(5) 0.068(4) -0.020(4) 0.003(3) -0.056(4)
N68 0.211(9) 0.085(4) 0.067(4) -0.018(3) 0.034(5) -0.089(5)
N69 0.236(10) 0.097(5) 0.072(4) -0.027(4) 0.031(5) -0.096(6)
C70 0.159(8) 0.079(5) 0.066(4) -0.018(3) 0.031(5) -0.071(5)
N73 0.265(12) 0.097(5) 0.098(5) -0.036(4) 0.084(7) -0.110(6)
N72 0.264(11) 0.089(5) 0.083(5) -0.018(4) 0.061(6) -0.097(6)
C73 0.120(6) 0.077(4) 0.062(4) -0.006(3) -0.004(4) -0.055(4)
C74 0.137(7) 0.068(4) 0.062(4) -0.022(3) 0.016(4) -0.047(4)
C75 0.109(5) 0.076(4) 0.041(3) -0.008(3) 0.008(3) -0.048(4)
N76 0.064(3) 0.069(3) 0.034(2) -0.0037(18) -0.0065(18) -0.030(2)
C77 0.096(5) 0.075(4) 0.057(3) -0.012(3) 0.013(3) -0.054(3)
C78 0.125(6) 0.076(4) 0.068(4) -0.010(3) 0.022(4) -0.065(4)
N81 0.065(3) 0.066(3) 0.032(2) -0.0034(18) -0.0069(18) -0.029(2)
C82 0.097(4) 0.070(4) 0.040(3) 0.000(2) 0.003(3) -0.045(3)
C83 0.110(5) 0.064(3) 0.049(3) 0.000(3) 0.009(3) -0.047(3)
C84 0.088(4) 0.074(4) 0.051(3) -0.001(3) -0.004(3) -0.042(3)
C85 0.110(5) 0.061(3) 0.062(4) -0.018(3) 0.019(3) -0.042(3)
C86 0.091(4) 0.071(4) 0.054(3) -0.007(3) 0.010(3) -0.041(3)
C87 0.117(6) 0.094(5) 0.055(4) -0.008(3) 0.023(4) -0.070(4)
N88 0.153(6) 0.091(4) 0.051(3) -0.009(3) 0.024(3) -0.075(4)
N89 0.155(6) 0.074(4) 0.057(3) -0.009(3) 0.020(3) -0.063(4)
C90 0.096(5) 0.122(6) 0.060(4) -0.020(4) 0.001(3) -0.074(5)
N91 0.193(8) 0.085(4) 0.078(4) -0.017(3) 0.037(5) -0.084(5)
N92 0.185(8) 0.091(4) 0.078(4) -0.028(3) 0.039(5) -0.083(5)
C93 0.081(4) 0.072(3) 0.042(3) -0.004(2) -0.003(3) -0.043(3)
C94 0.073(3) 0.063(3) 0.036(2) -0.009(2) -0.001(2) -0.033(3)
C95 0.060(3) 0.062(3) 0.025(2) -0.0006(19) 0.0024(19) -0.033(2)
N96 0.045(2) 0.068(2) 0.0233(17) -0.0044(16) 0.0020(15) -0.0266(18)
C97 0.069(3) 0.071(3) 0.037(2) -0.012(2) 0.012(2) -0.040(3)
C98 0.086(4) 0.077(4) 0.051(3) -0.008(3) 0.015(3) -0.054(3)
O101 0.081(3) 0.256(8) 0.036(2) -0.002(3) -0.009(2) -0.097(4)
C102 0.088(5) 0.186(10) 0.063(4) -0.022(5) -0.004(4) -0.066(6)
N103 0.088(4) 0.193(8) 0.050(3) -0.008(4) -0.017(3) -0.059(5)
C104 0.109(7) 0.252(14) 0.068(5) -0.044(7) 0.013(5) -0.094(8)
C105 0.167(12) 0.226(16) 0.186(14) 0.017(12) -0.101(11) -0.068(11)
O106 0.117(4) 0.375(12) 0.034(2) -0.035(4) 0.012(3) -0.163(6)
C107 0.131(8) 0.275(14) 0.049(4) -0.029(6) 0.003(5) -0.141(9)
N108 0.113(5) 0.227(9) 0.047(3) -0.015(4) -0.002(3) -0.110(6)
C109 0.109(7) 0.293(16) 0.064(5) -0.039(8) 0.012(5) -0.098(9)
C110 0.184(12) 0.202(13) 0.127(9) -0.001(9) -0.060(9) -0.112(10)
Cd01 0.04489(19) 0.0627(2) 0.02218(16) -0.00390(12) 0.00030(12) -0.03243(15)
Cd02 0.04574(19) 0.0600(2) 0.02228(16) -0.00334(12) -0.00034(12) -0.03134(14)

loop_
_atom_type_symbol
_atom_type_description
_atom_type_scat_dispersion_real
_atom_type_scat_dispersion_imag
_atom_type_scat_source
C C 0.0181 0.0091 'International Tables Vol C Tables 4.2.6.8 and 6.1.1.4'
H H 0 0 'International Tables Vol C Tables 4.2.6.8 and 6.1.1.4'
N N 0.0311 0.018 'International Tables Vol C Tables 4.2.6.8 and 6.1.1.4'
O O 0.0492 0.0322 'International Tables Vol C Tables 4.2.6.8 and 6.1.1.4'
Cd Cd 0.1185 4.6533 'International Tables Vol C Tables 4.2.6.8 and 6.1.1.4'

loop_
_exptl_crystal_face_index_h
_exptl_crystal_face_index_k
_exptl_crystal_face_index_l
_exptl_crystal_face_perp_dist
0 0 -1 0.0116
0 0 1 0.0292
0 2 -1 0.0831
0 -2 1 0.0997
-1 0 0 0.1308
1 0 0 0.1046

loop_
_geom_angle_atom_site_label_1
_geom_angle_atom_site_label_2
_geom_angle_atom_site_label_3
_geom_angle
_geom_angle_site_symmetry_1
_geom_angle_site_symmetry_3
_geom_angle_publ_flag
C3 O1 Cd01 100.7(3) . . ?
C3 O2 Cd02 171.7(3) . . ?
C3 O2 Cd01 84.6(3) . . ?
Cd02 O2 Cd01 103.68(12) . . ?
O1 C3 O2 121.6(4) . . ?
O1 C3 C4 118.7(4) . . ?
O2 C3 C4 119.7(4) . . ?
C5 C4 C9 119.2(4) . . ?
C5 C4 C3 119.2(4) . . ?
C9 C4 C3 121.5(4) . . ?
C6 C5 C4 120.4(4) . . ?
C6 C5 H5 119.8 . . ?
C4 C5 H5 119.8 . . ?
C5 C6 C7 120.4(4) . . ?
C5 C6 H6 119.8 . . ?
C7 C6 H6 119.8 . . ?
C6 C7 C8 118.7(4) . . ?
C6 C7 C10 121.4(4) . . ?
C8 C7 C10 119.9(4) . . ?
C9 C8 C7 120.9(4) . . ?
C9 C8 H8 119.6 . . ?
C7 C8 H8 119.6 . . ?
C8 C9 C4 120.3(4) . . ?
C8 C9 H9 119.8 . . ?
C4 C9 H9 119.8 . . ?
N11 C10 C7 119.2(4) . . ?
N11 C10 H10 120.4 . . ?
C7 C10 H10 120.4 . . ?
C10 N11 N12 116.9(4) . . ?
C13 N12 N11 116.4(4) . . ?
C13 N12 H12 121.8 . . ?
N11 N12 H12 121.8 . . ?
O14 C13 N15 120.6(5) . . ?
O14 C13 N12 122.7(5) . . ?
N15 C13 N12 116.7(5) . . ?
C13 N15 N16 122.1(4) . . ?
C13 N15 H15 118.9 . . ?
N16 N15 H15 118.9 . . ?
C17 N16 N15 115.0(4) . . ?
N16 C17 C18 122.4(5) . . ?
N16 C17 H17 118.8 . . ?
C18 C17 H17 118.8 . . ?
C23 C18 C19 118.9(5) . . ?
C23 C18 C17 119.2(5) . . ?
C19 C18 C17 121.9(5) . . ?
C20 C19 C18 119.6(5) . . ?
C20 C19 H19 120.2 . . ?
C18 C19 H19 120.2 . . ?
C19 C20 C21 121.3(5) . . ?
C19 C20 H20 119.4 . . ?
C21 C20 H20 119.4 . . ?
C22 C21 C20 119.0(4) . . ?
C22 C21 C24 119.2(4) . . ?
C20 C21 C24 121.7(4) . . ?
C23 C22 C21 119.9(5) . . ?
C23 C22 H22 120 . . ?
C21 C22 H22 120 . . ?
C22 C23 C18 121.1(5) . . ?
C22 C23 H23 119.4 . . ?
C18 C23 H23 119.4 . . ?
O26 C24 O25 122.1(4) . . ?
O26 C24 C21 118.9(4) . . ?
O25 C24 C21 118.9(4) . . ?
O26 C24 Cd01 60.1(2) . 1_455 ?
O25 C24 Cd01 62.4(2) . 1_455 ?
C21 C24 Cd01 170.7(4) . 1_455 ?
C24 O25 Cd01 89.7(3) . 1_455 ?
C24 O26 Cd01 92.7(3) . 1_455 ?
C33 O31 Cd02 101.0(3) . . ?
C33 O32 Cd01 171.3(3) . . ?
C33 O32 Cd02 84.3(3) . . ?
Cd01 O32 Cd02 103.45(11) . . ?
O31 C33 O32 121.8(4) . . ?
O31 C33 C34 118.8(4) . . ?
O32 C33 C34 119.4(4) . . ?
C35 C34 C39 119.9(4) . . ?
C35 C34 C33 119.0(4) . . ?
C39 C34 C33 121.1(4) . . ?
C36 C35 C34 119.9(5) . . ?
C36 C35 H35 120.1 . . ?
C34 C35 H35 120.1 . . ?
C35 C36 C37 121.0(5) . . ?
C35 C36 H36 119.5 . . ?
C37 C36 H36 119.5 . . ?
C38 C37 C36 118.4(5) . . ?
C38 C37 C40 120.0(5) . . ?
C36 C37 C40 121.6(5) . . ?
C39 C38 C37 120.9(5) . . ?
C39 C38 H38 119.6 . . ?
C37 C38 H38 119.6 . . ?
C38 C39 C34 119.8(4) . . ?
C38 C39 H39 120.1 . . ?
C34 C39 H39 120.1 . . ?
N41 C40 C37 119.1(5) . . ?
N41 C40 H40 120.4 . . ?
C37 C40 H40 120.4 . . ?
C40 N41 N42 117.6(5) . . ?
C43 N42 N41 116.2(5) . . ?
C43 N42 H42 121.9 . . ?
N41 N42 H42 121.9 . . ?
O44 C43 N45 120.7(5) . . ?
O44 C43 N42 123.2(5) . . ?
N45 C43 N42 116.1(5) . . ?
C43 N45 N46 122.0(5) . . ?
C43 N45 H45 119 . . ?
N46 N45 H45 119 . . ?
C47 N46 N45 114.0(4) . . ?
N46 C47 C48 121.9(5) . . ?
N46 C47 H47 119.1 . . ?
C48 C47 H47 119.1 . . ?
C53 C48 C49 119.4(5) . . ?
C53 C48 C47 118.8(5) . . ?
C49 C48 C47 121.7(5) . . ?
C50 C49 C48 119.0(5) . . ?
C50 C49 H49 120.5 . . ?
C48 C49 H49 120.5 . . ?
C51 C50 C49 121.4(5) . . ?
C51 C50 H50 119.3 . . ?
C49 C50 H50 119.3 . . ?
C50 C51 C52 119.4(4) . . ?
C50 C51 C54 121.4(4) . . ?
C52 C51 C54 119.2(4) . . ?
C53 C52 C51 119.7(4) . . ?
C53 C52 H52 120.2 . . ?
C51 C52 H52 120.2 . . ?
C52 C53 C48 120.9(4) . . ?
C52 C53 H53 119.5 . . ?
C48 C53 H53 119.5 . . ?
O56 C54 O55 122.1(4) . . ?
O56 C54 C51 119.3(4) . . ?
O55 C54 C51 118.6(4) . . ?
O56 C54 Cd02 59.9(2) . 1_655 ?
O55 C54 Cd02 62.8(2) . 1_655 ?
C51 C54 Cd02 170.3(4) . 1_655 ?
C54 O55 Cd02 89.3(3) . 1_655 ?
C54 O56 Cd02 92.9(3) . 1_655 ?
C66 N61 C62 116.6(5) . . ?
C66 N61 Cd01 122.5(4) . . ?
C62 N61 Cd01 120.9(3) . . ?
N61 C62 C63 123.7(5) . . ?
N61 C62 H62 118.2 . . ?
C63 C62 H62 118.2 . . ?
C62 C63 C64 118.7(5) . . ?
C62 C63 H63 120.7 . . ?
C64 C63 H63 120.7 . . ?
C65 C64 C63 118.5(6) . . ?
C65 C64 C67 122.0(6) . . ?
C63 C64 C67 119.5(6) . . ?
C64 C65 C66 119.6(6) . . ?
C64 C65 H65 120.2 . . ?
C66 C65 H65 120.2 . . ?
N61 C66 C65 123.0(5) . . ?
N61 C66 H66 118.5 . . ?
C65 C66 H66 118.5 . . ?
N68 C67 N72 125.0(7) . . ?
N68 C67 C64 117.5(6) . . ?
N72 C67 C64 115.9(7) . . ?
C67 N68 N69 116.6(7) . . ?
C70 N69 N68 118.8(7) . . ?
N69 C70 N73 124.0(7) . . ?
N69 C70 C73 118.5(7) . . ?
N73 C70 C73 116.8(7) . . ?
C70 N73 N72 116.9(7) . . ?
C67 N72 N73 116.5(7) . . ?
C74 C73 C78 119.4(6) . . ?
C74 C73 C70 120.8(7) . . ?
C78 C73 C70 119.8(6) . . ?
C73 C74 C75 118.6(6) . . ?
C73 C74 H74 120.7 . . ?
C75 C74 H74 120.7 . . ?
N76 C75 C74 122.7(6) . . ?
N76 C75 H75 118.7 . . ?
C74 C75 H75 118.7 . . ?
C77 N76 C75 116.8(5) . . ?
C77 N76 Cd01 124.7(4) . 1_545 ?
C75 N76 Cd01 118.2(4) . 1_545 ?
N76 C77 C78 124.1(6) . . ?
N76 C77 H77 117.9 . . ?
C78 C77 H77 117.9 . . ?
C77 C78 C73 118.3(6) . . ?
C77 C78 H78 120.8 . . ?
C73 C78 H78 120.8 . . ?
C86 N81 C82 116.4(5) . . ?
C86 N81 Cd02 123.9(4) . . ?
C82 N81 Cd02 119.7(4) . . ?
N81 C82 C83 123.7(6) . . ?
N81 C82 H82 118.1 . . ?
C83 C82 H82 118.1 . . ?
C84 C83 C82 118.7(6) . . ?
C84 C83 H83 120.6 . . ?
C82 C83 H83 120.6 . . ?
C83 C84 C85 119.1(6) . . ?
C83 C84 C87 120.7(6) . . ?
C85 C84 C87 120.1(6) . . ?
C84 C85 C86 118.8(6) . . ?
C84 C85 H85 120.6 . . ?
C86 C85 H85 120.6 . . ?
N81 C86 C85 123.2(6) . . ?
N81 C86 H86 118.4 . . ?
C85 C86 H86 118.4 . . ?
N92 C87 N88 124.9(7) . . ?
N92 C87 C84 118.0(6) . . ?
N88 C87 C84 117.1(6) . . ?
C87 N88 N89 117.7(6) . . ?
C90 N89 N88 117.4(6) . . ?
N89 C90 N91 123.4(7) . . ?
N89 C90 C93 118.1(6) . . ?
N91 C90 C93 118.1(6) . . ?
C90 N91 N92 119.1(7) . . ?
C87 N92 N91 117.0(6) . . ?
C98 C93 C94 118.4(5) . . ?
C98 C93 C90 121.2(5) . . ?
C94 C93 C90 120.3(6) . . ?
C95 C94 C93 118.2(5) . . ?
C95 C94 H94 120.9 . . ?
C93 C94 H94 120.9 . . ?
N96 C95 C94 123.5(4) . . ?
N96 C95 H95 118.3 . . ?
C94 C95 H95 118.3 . . ?
C97 N96 C95 116.9(4) . . ?
C97 N96 Cd02 123.4(3) . 1_565 ?
C95 N96 Cd02 118.9(3) . 1_565 ?
N96 C97 C98 123.6(5) . . ?
N96 C97 H97 118.2 . . ?
C98 C97 H97 118.2 . . ?
C97 C98 C93 119.4(5) . . ?
C97 C98 H98 120.3 . . ?
C93 C98 H98 120.3 . . ?
O101 C102 N103 126.2(10) . . ?
O101 C102 H102 116.9 . . ?
N103 C102 H102 116.9 . . ?
C102 N103 C104 120.4(8) . . ?
C102 N103 C105 122.5(10) . . ?
C104 N103 C105 117.1(9) . . ?
N103 C104 H10A 109.5 . . ?
N103 C104 H10B 109.5 . . ?
H10A C104 H10B 109.5 . . ?
N103 C104 H10C 109.5 . . ?
H10A C104 H10C 109.5 . . ?
H10B C104 H10C 109.5 . . ?
N103 C105 H10D 109.5 . . ?
N103 C105 H10E 109.5 . . ?
H10D C105 H10E 109.5 . . ?
N103 C105 H10F 109.5 . . ?
H10D C105 H10F 109.5 . . ?
H10E C105 H10F 109.5 . . ?
O106 C107 N108 126.8(12) . . ?
O106 C107 H107 116.6 . . ?
N108 C107 H107 116.6 . . ?
C107 N108 C110 124.2(11) . . ?
C107 N108 C109 119.0(10) . . ?
C110 N108 C109 116.6(8) . . ?
N108 C109 H10G 109.5 . . ?
N108 C109 H10H 109.5 . . ?
H10G C109 H10H 109.5 . . ?
N108 C109 H10I 109.5 . . ?
H10G C109 H10I 109.5 . . ?
H10H C109 H10I 109.5 . . ?
N108 C110 H11A 109.5 . . ?
N108 C110 H11B 109.5 . . ?
H11A C110 H11B 109.5 . . ?
N108 C110 H11C 109.5 . . ?
H11A C110 H11C 109.5 . . ?
H11B C110 H11C 109.5 . . ?
N61 Cd01 O1 90.48(13) . . ?
N61 Cd01 O32 86.98(13) . . ?
O1 Cd01 O32 128.59(11) . . ?
N61 Cd01 N76 174.89(14) . 1_565 ?
O1 Cd01 N76 90.81(14) . 1_565 ?
O32 Cd01 N76 88.36(14) . 1_565 ?
N61 Cd01 O26 98.60(13) . 1_655 ?
O1 Cd01 O26 83.87(11) . 1_655 ?
O32 Cd01 O26 147.21(11) . 1_655 ?
N76 Cd01 O26 86.46(14) 1_565 1_655 ?
N61 Cd01 O25 94.00(13) . 1_655 ?
O1 Cd01 O25 138.91(11) . 1_655 ?
O32 Cd01 O25 92.46(11) . 1_655 ?
N76 Cd01 O25 88.28(15) 1_565 1_655 ?
O26 Cd01 O25 55.06(11) 1_655 1_655 ?
N61 Cd01 O2 83.35(13) . . ?
O1 Cd01 O2 52.26(10) . . ?
O32 Cd01 O2 76.48(11) . . ?
N76 Cd01 O2 93.54(14) 1_565 . ?
O26 Cd01 O2 136.14(10) 1_655 . ?
O25 Cd01 O2 168.72(10) 1_655 . ?
N61 Cd01 C24 98.80(15) . 1_655 ?
O1 Cd01 C24 111.09(12) . 1_655 ?
O32 Cd01 C24 120.04(13) . 1_655 ?
N76 Cd01 C24 85.34(15) 1_565 1_655 ?
O26 Cd01 C24 27.24(12) 1_655 1_655 ?
O25 Cd01 C24 27.92(13) 1_655 1_655 ?
O2 Cd01 C24 163.34(12) . 1_655 ?
N96 Cd02 O31 94.18(13) 1_545 . ?
N96 Cd02 O2 88.66(13) 1_545 . ?
O31 Cd02 O2 128.55(11) . . ?
N96 Cd02 N81 175.52(14) 1_545 . ?
O31 Cd02 N81 90.08(15) . . ?
O2 Cd02 N81 87.59(14) . . ?
N96 Cd02 O56 87.44(13) 1_545 1_455 ?
O31 Cd02 O56 83.99(11) . 1_455 ?
O2 Cd02 O56 147.44(11) . 1_455 ?
N81 Cd02 O56 94.40(13) . 1_455 ?
N96 Cd02 O55 86.32(13) 1_545 1_455 ?
O31 Cd02 O55 138.91(11) . 1_455 ?
O2 Cd02 O55 92.53(11) . 1_455 ?
N81 Cd02 O55 91.38(15) . 1_455 ?
O56 Cd02 O55 54.96(11) 1_455 1_455 ?
N96 Cd02 O32 95.15(13) 1_545 . ?
O31 Cd02 O32 52.18(10) . . ?
O2 Cd02 O32 76.39(11) . . ?
N81 Cd02 O32 86.37(14) . . ?
O56 Cd02 O32 136.17(10) 1_455 . ?
O55 Cd02 O32 168.76(10) 1_455 . ?
N96 Cd02 C54 84.41(14) 1_545 1_455 ?
O31 Cd02 C54 111.14(12) . 1_455 ?
O2 Cd02 C54 120.25(13) . 1_455 ?
N81 Cd02 C54 95.35(15) . 1_455 ?
O56 Cd02 C54 27.19(12) 1_455 1_455 ?
O55 Cd02 C54 27.92(13) 1_455 1_455 ?
O32 Cd02 C54 163.30(12) . 1_455 ?

loop_
_geom_bond_atom_site_label_1
_geom_bond_atom_site_label_2
_geom_bond_distance
_geom_bond_site_symmetry_2
_geom_bond_publ_flag
O1 C3 1.252(5) . ?
O1 Cd01 2.302(3) . ?
O2 C3 1.265(5) . ?
O2 Cd02 2.301(3) . ?
O2 Cd01 2.640(3) . ?
C3 C4 1.502(6) . ?
C4 C5 1.387(6) . ?
C4 C9 1.392(6) . ?
C5 C6 1.382(7) . ?
C5 H5 0.95 . ?
C6 C7 1.390(7) . ?
C6 H6 0.95 . ?
C7 C8 1.396(6) . ?
C7 C10 1.469(7) . ?
C8 C9 1.369(7) . ?
C8 H8 0.95 . ?
C9 H9 0.95 . ?
C10 N11 1.275(6) . ?
C10 H10 0.95 . ?
N11 N12 1.367(6) . ?
N12 C13 1.359(6) . ?
N12 H12 0.88 . ?
C13 O14 1.236(6) . ?
C13 N15 1.348(7) . ?
N15 N16 1.369(6) . ?
N15 H15 0.88 . ?
N16 C17 1.266(7) . ?
C17 C18 1.463(7) . ?
C17 H17 0.95 . ?
C18 C23 1.388(7) . ?
C18 C19 1.403(7) . ?
C19 C20 1.373(7) . ?
C19 H19 0.95 . ?
C20 C21 1.395(7) . ?
C20 H20 0.95 . ?
C21 C22 1.387(7) . ?
C21 C24 1.494(6) . ?
C22 C23 1.380(7) . ?
C22 H22 0.95 . ?
C23 H23 0.95 . ?
C24 O26 1.248(6) . ?
C24 O25 1.275(6) . ?
C24 Cd01 2.723(4) 1_455 ?
O25 Cd01 2.413(3) 1_455 ?
O26 Cd01 2.362(3) 1_455 ?
O31 C33 1.246(5) . ?
O31 Cd02 2.301(3) . ?
O32 C33 1.269(5) . ?
O32 Cd01 2.303(3) . ?
O32 Cd02 2.646(3) . ?
C33 C34 1.498(6) . ?
C34 C35 1.385(6) . ?
C34 C39 1.391(6) . ?
C35 C36 1.385(7) . ?
C35 H35 0.95 . ?
C36 C37 1.394(8) . ?
C36 H36 0.95 . ?
C37 C38 1.393(7) . ?
C37 C40 1.470(7) . ?
C38 C39 1.385(7) . ?
C38 H38 0.95 . ?
C39 H39 0.95 . ?
C40 N41 1.267(7) . ?
C40 H40 0.95 . ?
N41 N42 1.371(6) . ?
N42 C43 1.370(7) . ?
N42 H42 0.88 . ?
C43 O44 1.226(7) . ?
C43 N45 1.355(7) . ?
N45 N46 1.379(6) . ?
N45 H45 0.88 . ?
N46 C47 1.263(7) . ?
C47 C48 1.471(7) . ?
C47 H47 0.95 . ?
C48 C53 1.386(7) . ?
C48 C49 1.401(7) . ?
C49 C50 1.381(7) . ?
C49 H49 0.95 . ?
C50 C51 1.376(7) . ?
C50 H50 0.95 . ?
C51 C52 1.394(6) . ?
C51 C54 1.499(6) . ?
C52 C53 1.375(7) . ?
C52 H52 0.95 . ?
C53 H53 0.95 . ?
C54 O56 1.245(6) . ?
C54 O55 1.274(6) . ?
C54 Cd02 2.721(4) 1_655 ?
O55 Cd02 2.419(3) 1_655 ?
O56 Cd02 2.356(3) 1_655 ?
N61 C66 1.336(7) . ?
N61 C62 1.351(6) . ?
N61 Cd01 2.294(5) . ?
C62 C63 1.377(7) . ?
C62 H62 0.95 . ?
C63 C64 1.377(8) . ?
C63 H63 0.95 . ?
C64 C65 1.371(9) . ?
C64 C67 1.526(10) . ?
C65 C66 1.383(9) . ?
C65 H65 0.95 . ?
C66 H66 0.95 . ?
C67 N68 1.297(9) . ?
C67 N72 1.320(10) . ?
N68 N69 1.340(9) . ?
N69 C70 1.292(10) . ?
C70 N73 1.326(10) . ?
C70 C73 1.489(9) . ?
N73 N72 1.353(9) . ?
C73 C74 1.365(10) . ?
C73 C78 1.381(10) . ?
C74 C75 1.408(9) . ?
C74 H74 0.95 . ?
C75 N76 1.340(8) . ?
C75 H75 0.95 . ?
N76 C77 1.339(7) . ?
N76 Cd01 2.314(5) 1_545 ?
C77 C78 1.376(9) . ?
C77 H77 0.95 . ?
C78 H78 0.95 . ?
N81 C86 1.321(8) . ?
N81 C82 1.345(7) . ?
N81 Cd02 2.311(5) . ?
C82 C83 1.379(8) . ?
C82 H82 0.95 . ?
C83 C84 1.358(9) . ?
C83 H83 0.95 . ?
C84 C85 1.362(9) . ?
C84 C87 1.518(9) . ?
C85 C86 1.397(9) . ?
C85 H85 0.95 . ?
C86 H86 0.95 . ?
C87 N92 1.295(9) . ?
C87 N88 1.309(8) . ?
N88 N89 1.350(8) . ?
N89 C90 1.298(9) . ?
C90 N91 1.314(9) . ?
C90 C93 1.494(9) . ?
N91 N92 1.328(9) . ?
C93 C98 1.386(8) . ?
C93 C94 1.395(8) . ?
C94 C95 1.393(7) . ?
C94 H94 0.95 . ?
C95 N96 1.348(6) . ?
C95 H95 0.95 . ?
N96 C97 1.343(6) . ?
N96 Cd02 2.295(4) 1_565 ?
C97 C98 1.373(8) . ?
C97 H97 0.95 . ?
C98 H98 0.95 . ?
O101 C102 1.201(11) . ?
C102 N103 1.326(10) . ?
C102 H102 0.95 . ?
N103 C104 1.429(13) . ?
N103 C105 1.449(13) . ?
C104 H10A 0.98 . ?
C104 H10B 0.98 . ?
C104 H10C 0.98 . ?
C105 H10D 0.98 . ?
C105 H10E 0.98 . ?
C105 H10F 0.98 . ?
O106 C107 1.260(14) . ?
C107 N108 1.328(10) . ?
C107 H107 0.95 . ?
N108 C110 1.408(14) . ?
N108 C109 1.480(15) . ?
C109 H10G 0.98 . ?
C109 H10H 0.98 . ?
C109 H10I 0.98 . ?
C110 H11A 0.98 . ?
C110 H11B 0.98 . ?
C110 H11C 0.98 . ?

loop_
_geom_hbond_atom_site_label_D
_geom_hbond_atom_site_label_H
_geom_hbond_atom_site_label_A
_geom_hbond_distance_DH
_geom_hbond_distance_HA
_geom_hbond_distance_DA
_geom_hbond_angle_DHA
_geom_hbond_site_symmetry_A
_geom_hbond_publ_flag
N12 H12 O101 0.88 2.05 2.886(6) 158.4 . yes
N15 H15 O44 0.88 1.98 2.834(6) 164.1 1_456 yes
N42 H42 O106 0.88 2.09 2.920(7) 156.7 . yes
N45 H45 O14 0.88 1.95 2.809(6) 165.2 1_654 yes

loop_
_geom_torsion_atom_site_label_1
_geom_torsion_atom_site_label_2
_geom_torsion_atom_site_label_3
_geom_torsion_atom_site_label_4
_geom_torsion
_geom_torsion_site_symmetry_1
_geom_torsion_site_symmetry_2
_geom_torsion_site_symmetry_3
_geom_torsion_site_symmetry_4
_geom_torsion_publ_flag
Cd01 O1 C3 O2 -9.7(5) . . . . ?
Cd01 O1 C3 C4 169.9(4) . . . . ?
Cd01 O2 C3 O1 8.4(4) . . . . ?
Cd01 O2 C3 C4 -171.3(4) . . . . ?
O1 C3 C4 C5 -7.2(7) . . . . ?
O2 C3 C4 C5 172.4(5) . . . . ?
O1 C3 C4 C9 174.8(5) . . . . ?
O2 C3 C4 C9 -5.5(7) . . . . ?
C9 C4 C5 C6 0.5(8) . . . . ?
C3 C4 C5 C6 -177.5(5) . . . . ?
C4 C5 C6 C7 0.5(9) . . . . ?
C5 C6 C7 C8 -1.4(9) . . . . ?
C5 C6 C7 C10 176.1(6) . . . . ?
C6 C7 C8 C9 1.4(9) . . . . ?
C10 C7 C8 C9 -176.2(6) . . . . ?
C7 C8 C9 C4 -0.4(9) . . . . ?
C5 C4 C9 C8 -0.5(8) . . . . ?
C3 C4 C9 C8 177.4(5) . . . . ?
C6 C7 C10 N11 2.8(10) . . . . ?
C8 C7 C10 N11 -179.7(6) . . . . ?
C7 C10 N11 N12 -178.2(6) . . . . ?
C10 N11 N12 C13 -178.9(7) . . . . ?
N11 N12 C13 O14 1.2(12) . . . . ?
N11 N12 C13 N15 -179.4(7) . . . . ?
O14 C13 N15 N16 -171.3(8) . . . . ?
N12 C13 N15 N16 9.4(13) . . . . ?
C13 N15 N16 C17 177.5(8) . . . . ?
N15 N16 C17 C18 -179.2(8) . . . . ?
N16 C17 C18 C23 -172.3(9) . . . . ?
N16 C17 C18 C19 6.2(13) . . . . ?
C23 C18 C19 C20 2.5(12) . . . . ?
C17 C18 C19 C20 -175.9(7) . . . . ?
C18 C19 C20 C21 -1.1(11) . . . . ?
C19 C20 C21 C22 -1.3(10) . . . . ?
C19 C20 C21 C24 175.9(6) . . . . ?
C20 C21 C22 C23 2.3(11) . . . . ?
C24 C21 C22 C23 -175.0(7) . . . . ?
C21 C22 C23 C18 -0.8(13) . . . . ?
C19 C18 C23 C22 -1.6(13) . . . . ?
C17 C18 C23 C22 176.9(8) . . . . ?
C22 C21 C24 O26 7.0(9) . . . . ?
C20 C21 C24 O26 -170.3(6) . . . . ?
C22 C21 C24 O25 -176.8(6) . . . . ?
C20 C21 C24 O25 6.0(9) . . . . ?
O26 C24 O25 Cd01 6.6(5) . . . 1_455 ?
C21 C24 O25 Cd01 -169.5(5) . . . 1_455 ?
O25 C24 O26 Cd01 -6.7(5) . . . 1_455 ?
C21 C24 O26 Cd01 169.4(4) . . . 1_455 ?
Cd02 O31 C33 O32 9.4(5) . . . . ?
Cd02 O31 C33 C34 -169.6(4) . . . . ?
Cd02 O32 C33 O31 -8.1(5) . . . . ?
Cd02 O32 C33 C34 170.9(4) . . . . ?
O31 C33 C34 C35 1.7(8) . . . . ?
O32 C33 C34 C35 -177.4(6) . . . . ?
O31 C33 C34 C39 -179.5(5) . . . . ?
O32 C33 C34 C39 1.4(8) . . . . ?
C39 C34 C35 C36 -1.8(11) . . . . ?
C33 C34 C35 C36 177.0(6) . . . . ?
C34 C35 C36 C37 0.2(12) . . . . ?
C35 C36 C37 C38 2.4(13) . . . . ?
C35 C36 C37 C40 -179.2(8) . . . . ?
C36 C37 C38 C39 -3.4(12) . . . . ?
C40 C37 C38 C39 178.2(7) . . . . ?
C37 C38 C39 C34 1.9(11) . . . . ?
C35 C34 C39 C38 0.8(10) . . . . ?
C33 C34 C39 C38 -178.0(6) . . . . ?
C38 C37 C40 N41 -177.0(9) . . . . ?
C36 C37 C40 N41 4.6(14) . . . . ?
C37 C40 N41 N42 178.0(8) . . . . ?
C40 N41 N42 C43 173.6(10) . . . . ?
N41 N42 C43 O44 -2.5(17) . . . . ?
N41 N42 C43 N45 178.4(9) . . . . ?
O44 C43 N45 N46 172.5(10) . . . . ?
N42 C43 N45 N46 -8.3(16) . . . . ?
C43 N45 N46 C47 179.1(10) . . . . ?
N45 N46 C47 C48 179.5(8) . . . . ?
N46 C47 C48 C53 167.7(8) . . . . ?
N46 C47 C48 C49 -9.8(13) . . . . ?
C53 C48 C49 C50 -3.1(12) . . . . ?
C47 C48 C49 C50 174.3(7) . . . . ?
C48 C49 C50 C51 0.3(12) . . . . ?
C49 C50 C51 C52 2.7(11) . . . . ?
C49 C50 C51 C54 -176.4(7) . . . . ?
C50 C51 C52 C53 -2.9(9) . . . . ?
C54 C51 C52 C53 176.2(5) . . . . ?
C51 C52 C53 C48 0.1(10) . . . . ?
C49 C48 C53 C52 2.9(11) . . . . ?
C47 C48 C53 C52 -174.6(6) . . . . ?
C50 C51 C54 O56 -177.6(6) . . . . ?
C52 C51 C54 O56 3.3(8) . . . . ?
C50 C51 C54 O55 5.0(8) . . . . ?
C52 C51 C54 O55 -174.1(5) . . . . ?
O56 C54 O55 Cd02 -8.1(5) . . . 1_655 ?
C51 C54 O55 Cd02 169.2(4) . . . 1_655 ?
O55 C54 O56 Cd02 8.4(5) . . . 1_655 ?
C51 C54 O56 Cd02 -168.9(4) . . . 1_655 ?
C66 N61 C62 C63 0.5(8) . . . . ?
Cd01 N61 C62 C63 177.6(4) . . . . ?
N61 C62 C63 C64 -1.0(8) . . . . ?
C62 C63 C64 C65 -0.3(9) . . . . ?
C62 C63 C64 C67 179.2(6) . . . . ?
C63 C64 C65 C66 2.0(11) . . . . ?
C67 C64 C65 C66 -177.5(7) . . . . ?
C62 N61 C66 C65 1.3(9) . . . . ?
Cd01 N61 C66 C65 -175.8(5) . . . . ?
C64 C65 C66 N61 -2.6(11) . . . . ?
C65 C64 C67 N68 168.6(8) . . . . ?
C63 C64 C67 N68 -10.9(11) . . . . ?
C65 C64 C67 N72 -25.6(12) . . . . ?
C63 C64 C67 N72 155.0(8) . . . . ?
N72 C67 N68 N69 14.5(16) . . . . ?
C64 C67 N68 N69 179.0(8) . . . . ?
C67 N68 N69 C70 -1.5(16) . . . . ?
N68 N69 C70 N73 -10.6(19) . . . . ?
N68 N69 C70 C73 179.1(9) . . . . ?
N69 C70 N73 N72 10.1(19) . . . . ?
C73 C70 N73 N72 -179.5(10) . . . . ?
N68 C67 N72 N73 -14.8(17) . . . . ?
C64 C67 N72 N73 -179.5(9) . . . . ?
C70 N73 N72 C67 2.2(18) . . . . ?
N69 C70 C73 C74 6.6(15) . . . . ?
N73 C70 C73 C74 -164.4(10) . . . . ?
N69 C70 C73 C78 -170.4(10) . . . . ?
N73 C70 C73 C78 18.6(14) . . . . ?
C78 C73 C74 C75 -2.3(13) . . . . ?
C70 C73 C74 C75 -179.3(8) . . . . ?
C73 C74 C75 N76 1.6(13) . . . . ?
C74 C75 N76 C77 -1.0(10) . . . . ?
C74 C75 N76 Cd01 174.1(6) . . . 1_545 ?
C75 N76 C77 C78 1.3(11) . . . . ?
Cd01 N76 C77 C78 -173.5(6) 1_545 . . . ?
N76 C77 C78 C73 -2.1(13) . . . . ?
C74 C73 C78 C77 2.5(13) . . . . ?
C70 C73 C78 C77 179.6(8) . . . . ?
C86 N81 C82 C83 -0.1(10) . . . . ?
Cd02 N81 C82 C83 180.0(5) . . . . ?
N81 C82 C83 C84 1.4(11) . . . . ?
C82 C83 C84 C85 -1.4(11) . . . . ?
C82 C83 C84 C87 177.9(7) . . . . ?
C83 C84 C85 C86 0.3(11) . . . . ?
C87 C84 C85 C86 -179.0(7) . . . . ?
C82 N81 C86 C85 -1.1(10) . . . . ?
Cd02 N81 C86 C85 178.8(6) . . . . ?
C84 C85 C86 N81 1.0(12) . . . . ?
C83 C84 C87 N92 -172.5(8) . . . . ?
C85 C84 C87 N92 6.9(12) . . . . ?
C83 C84 C87 N88 8.3(12) . . . . ?
C85 C84 C87 N88 -172.3(8) . . . . ?
N92 C87 N88 N89 3.6(15) . . . . ?
C84 C87 N88 N89 -177.2(7) . . . . ?
C87 N88 N89 C90 1.0(13) . . . . ?
N88 N89 C90 N91 -7.0(14) . . . . ?
N88 N89 C90 C93 -180.0(7) . . . . ?
N89 C90 N91 N92 8.4(15) . . . . ?
C93 C90 N91 N92 -178.6(8) . . . . ?
N88 C87 N92 N91 -2.3(16) . . . . ?
C84 C87 N92 N91 178.5(8) . . . . ?
C90 N91 N92 C87 -3.5(15) . . . . ?
N89 C90 C93 C98 170.1(7) . . . . ?
N91 C90 C93 C98 -3.3(11) . . . . ?
N89 C90 C93 C94 -14.0(11) . . . . ?
N91 C90 C93 C94 172.6(8) . . . . ?
C98 C93 C94 C95 0.8(9) . . . . ?
C90 C93 C94 C95 -175.2(6) . . . . ?
C93 C94 C95 N96 -0.1(8) . . . . ?
C94 C95 N96 C97 -0.5(8) . . . . ?
C94 C95 N96 Cd02 -171.0(4) . . . 1_565 ?
C95 N96 C97 C98 0.3(8) . . . . ?
Cd02 N96 C97 C98 170.4(5) 1_565 . . . ?
N96 C97 C98 C93 0.4(10) . . . . ?
C94 C93 C98 C97 -1.0(10) . . . . ?
C90 C93 C98 C97 175.0(6) . . . . ?
O101 C102 N103 C104 2.9(14) . . . . ?
O101 C102 N103 C105 -177.7(11) . . . . ?
O106 C107 N108 C110 -178.3(10) . . . . ?
O106 C107 N108 C109 -2.1(14) . . . . ?
